data_4024830
loop_
_publ_author_name
'Nian-Yu Huang'
'Ming-Guo Liu'
'Ming-Wu Ding'

_publ_section_title
;
Efficient Regioselective Synthesis of Indole N-Carboximidamides
and N-Carboximidoates by a Sequential Aza-Wittig/Ag(I)-Catalyzed Cyclization
;
_journal_name_full 'Journal of Organic Chemistry'
_journal_page_first 6874
_journal_page_last 6877
_journal_paper_doi 10.1021/jo901362c
_journal_volume 74
_journal_year 2009
_chemical_absolute_configuration unk
_chemical_formula_moiety 'C25 H23 N3 O'
_chemical_formula_sum 'C25 H23 N3 O'
_chemical_formula_weight 381.46
_chemical_name_systematic
; 
 ? 
;
_space_group_IT_number 2
_symmetry_cell_setting triclinic
_symmetry_space_group_name_Hall '-P 1'
_symmetry_space_group_name_H-M 'P -1'
_atom_sites_solution_hydrogens geom
_atom_sites_solution_primary direct
_atom_sites_solution_secondary difmap
_audit_creation_method SHELXL-97
_cell_angle_alpha 73.1380(10)
_cell_angle_beta 70.8640(10)
_cell_angle_gamma 74.5520(10)
_cell_formula_units_Z 2
_cell_length_a 9.8330(5)
_cell_length_b 10.3533(5)
_cell_length_c 11.6066(6)
_cell_measurement_reflns_used 4435
_cell_measurement_temperature 298(2)
_cell_measurement_theta_max 26.74
_cell_measurement_theta_min 2.23
_cell_volume 1048.97(9)
_computing_cell_refinement 'SAINT-Plus (Bruker, 2001)'
_computing_data_collection 'SMART (Bruker, 2001)'
_computing_data_reduction SAINT-Plus
_computing_molecular_graphics 'PLATON (Spek, 2003)'
_computing_publication_material 'SHELXTL (Sheldrick, 2001)'
_computing_structure_refinement 'SHELXL97 (Sheldrick, 1997)'
_computing_structure_solution 'SHELXS97 (Sheldrick, 1997)'
_diffrn_ambient_temperature 298(2)
_diffrn_measured_fraction_theta_full 0.991
_diffrn_measured_fraction_theta_max 0.991
_diffrn_measurement_device_type 'Bruker SMART 4K CCD area detector'
_diffrn_measurement_method '\f and \w scans'
_diffrn_radiation_monochromator graphite
_diffrn_radiation_source 'fine-focus sealed tube'
_diffrn_radiation_type MoK\a
_diffrn_radiation_wavelength 0.71073
_diffrn_reflns_av_R_equivalents 0.0554
_diffrn_reflns_av_sigmaI/netI 0.0401
_diffrn_reflns_limit_h_max 12
_diffrn_reflns_limit_h_min -11
_diffrn_reflns_limit_k_max 12
_diffrn_reflns_limit_k_min -12
_diffrn_reflns_limit_l_max 14
_diffrn_reflns_limit_l_min -14
_diffrn_reflns_number 11078
_diffrn_reflns_theta_full 26.00
_diffrn_reflns_theta_max 26.00
_diffrn_reflns_theta_min 1.91
_exptl_absorpt_coefficient_mu 0.075
_exptl_absorpt_correction_T_max 0.9925
_exptl_absorpt_correction_T_min 0.9830
_exptl_absorpt_correction_type multi-scan
_exptl_absorpt_process_details 'SADABS, (Sheldrick, 2003)'
_exptl_crystal_colour colorless
_exptl_crystal_density_diffrn 1.208
_exptl_crystal_density_method 'not measured'
_exptl_crystal_description block
_exptl_crystal_F_000 404
_exptl_crystal_size_max 0.23
_exptl_crystal_size_mid 0.16
_exptl_crystal_size_min 0.10
_refine_diff_density_max 0.186
_refine_diff_density_min -0.249
_refine_diff_density_rms 0.056
_refine_ls_abs_structure_details 'Flack (1983)'
_refine_ls_extinction_method none
_refine_ls_goodness_of_fit_ref 1.060
_refine_ls_hydrogen_treatment constr
_refine_ls_matrix_type full
_refine_ls_number_parameters 262
_refine_ls_number_reflns 4085
_refine_ls_number_restraints 0
_refine_ls_restrained_S_all 1.060
_refine_ls_R_factor_all 0.0617
_refine_ls_R_factor_gt 0.0489
_refine_ls_shift/su_max 0.000
_refine_ls_shift/su_mean 0.000
_refine_ls_structure_factor_coef Fsqd
_refine_ls_weighting_details 'calc w=1/[\s^2^(Fo^2^)+(0.0837P)^2^+0.0338P] where P=(Fo^2^+2Fc^2^)/3'
_refine_ls_weighting_scheme calc
_refine_ls_wR_factor_gt 0.1357
_refine_ls_wR_factor_ref 0.1451
_reflns_number_gt 3070
_reflns_number_total 4085
_reflns_threshold_expression >2sigma(I)
_cod_data_source_file jo901362c_si_001.cif
_cod_data_source_block 080611em
_cod_depositor_comments
;
The following automatic conversions were performed:
'_symmetry_cell_setting' value 'Triclinic' changed to 'triclinic'
according to '/home/saulius/struct/CIF-dictionaries/cif_core.dic'
dictionary named 'cif_core.dic' version 2.4.1 from 2010-06-29.

Automatic conversion script
Id: cif_fix_enum 1527 2010-12-29 10:47:43Z saulius 
;
_cod_original_sg_symbol_Hall -P+1
_cod_original_sg_symbol_H-M P-1
_cod_database_code 4024830

loop_
_symmetry_equiv_pos_as_xyz
'x, y, z'
'-x, -y, -z'

loop_
_atom_site_label
_atom_site_type_symbol
_atom_site_fract_x
_atom_site_fract_y
_atom_site_fract_z
_atom_site_U_iso_or_equiv
_atom_site_adp_type
_atom_site_occupancy
_atom_site_symmetry_multiplicity
_atom_site_calc_flag
_atom_site_refinement_flags
_atom_site_disorder_assembly
_atom_site_disorder_group
C1 C 1.07678(15) 0.57623(14) 0.18158(12) 0.0519(3) Uani 1 1 d . . .
C2 C 1.15230(18) 0.49910(17) 0.09177(14) 0.0664(4) Uani 1 1 d . . .
H2 H 1.1165 0.4272 0.0863 0.080 Uiso 1 1 calc R . .
C3 C 1.2819(2) 0.5333(2) 0.01154(15) 0.0789(5) Uani 1 1 d . . .
H3 H 1.3349 0.4829 -0.0489 0.095 Uiso 1 1 calc R . .
C4 C 1.3357(2) 0.6413(2) 0.01842(15) 0.0811(5) Uani 1 1 d . . .
H4 H 1.4249 0.6603 -0.0362 0.097 Uiso 1 1 calc R . .
C5 C 1.25957(18) 0.72028(18) 0.10437(14) 0.0699(4) Uani 1 1 d . . .
H5 H 1.2954 0.7935 0.1073 0.084 Uiso 1 1 calc R . .
C6 C 1.12669(16) 0.68866(15) 0.18764(12) 0.0544(4) Uani 1 1 d . . .
C7 C 1.02314(15) 0.74466(14) 0.28754(12) 0.0536(4) Uani 1 1 d . . .
H7 H 1.0284 0.8202 0.3128 0.064 Uiso 1 1 calc R . .
C8 C 0.91554(15) 0.66975(13) 0.33980(12) 0.0467(3) Uani 1 1 d . . .
C9 C 0.79117(14) 0.68435(13) 0.45066(12) 0.0474(3) Uani 1 1 d . . .
C10 C 0.71936(16) 0.81519(16) 0.46766(14) 0.0611(4) Uani 1 1 d . . .
H10 H 0.7452 0.8914 0.4054 0.073 Uiso 1 1 calc R . .
C11 C 0.61086(18) 0.83413(19) 0.57482(16) 0.0718(5) Uani 1 1 d . . .
H11 H 0.5646 0.9226 0.5848 0.086 Uiso 1 1 calc R . .
C12 C 0.57065(17) 0.7235(2) 0.66671(16) 0.0754(5) Uani 1 1 d . . .
H12 H 0.4974 0.7367 0.7394 0.090 Uiso 1 1 calc R . .
C13 C 0.63875(18) 0.5922(2) 0.65175(15) 0.0739(5) Uani 1 1 d . . .
H13 H 0.6105 0.5168 0.7140 0.089 Uiso 1 1 calc R . .
C14 C 0.74887(16) 0.57241(16) 0.54447(13) 0.0586(4) Uani 1 1 d . . .
H14 H 0.7949 0.4837 0.5351 0.070 Uiso 1 1 calc R . .
C15 C 0.65692(19) 0.67430(17) 0.24229(18) 0.0709(5) Uani 1 1 d . . .
C16 C 0.7287(3) 0.76217(19) 0.1401(2) 0.0948(6) Uani 1 1 d . . .
H16 H 0.8222 0.7303 0.0932 0.114 Uiso 1 1 calc R . .
C17 C 0.6610(4) 0.8991(2) 0.1069(3) 0.1348(11) Uani 1 1 d . . .
H17 H 0.7096 0.9583 0.0380 0.162 Uiso 1 1 calc R . .
C18 C 0.5226(5) 0.9466(3) 0.1757(4) 0.1492(15) Uani 1 1 d . . .
H18 H 0.4775 1.0378 0.1538 0.179 Uiso 1 1 calc R . .
C19 C 0.4529(3) 0.8598(3) 0.2750(4) 0.1336(12) Uani 1 1 d . . .
H19 H 0.3593 0.8925 0.3212 0.160 Uiso 1 1 calc R . .
C20 C 0.5162(2) 0.7242(2) 0.3101(2) 0.0951(7) Uani 1 1 d . . .
H20 H 0.4655 0.6663 0.3787 0.114 Uiso 1 1 calc R . .
C21 C 0.84485(15) 0.48558(14) 0.28182(12) 0.0498(3) Uani 1 1 d . . .
C22 C 0.81192(18) 0.26253(15) 0.28019(17) 0.0678(4) Uani 1 1 d . . .
H22A H 0.7533 0.3142 0.2229 0.081 Uiso 1 1 calc R . .
H22B H 0.7460 0.2343 0.3618 0.081 Uiso 1 1 calc R . .
C23 C 0.9080(2) 0.13885(18) 0.2350(2) 0.0865(6) Uani 1 1 d . . .
H23A H 0.8477 0.0811 0.2304 0.104 Uiso 1 1 calc R . .
H23B H 0.9702 0.1674 0.1516 0.104 Uiso 1 1 calc R . .
C24 C 1.0885(2) 0.14548(19) 0.3198(3) 0.1038(8) Uani 1 1 d . . .
H24A H 1.1526 0.1711 0.2366 0.125 Uiso 1 1 calc R . .
H24B H 1.1495 0.0925 0.3748 0.125 Uiso 1 1 calc R . .
C25 C 1.00347(19) 0.27257(16) 0.36439(18) 0.0693(4) Uani 1 1 d . . .
H25A H 0.9486 0.2482 0.4513 0.083 Uiso 1 1 calc R . .
H25B H 1.0702 0.3298 0.3586 0.083 Uiso 1 1 calc R . .
N1 N 0.94719(12) 0.56392(11) 0.27667(10) 0.0480(3) Uani 1 1 d . . .
N2 N 0.71322(13) 0.53326(12) 0.27701(12) 0.0621(3) Uani 1 1 d . . .
N3 N 0.90264(12) 0.34854(11) 0.28817(11) 0.0545(3) Uani 1 1 d . . .
O1 O 0.99670(17) 0.06243(12) 0.31632(17) 0.1091(5) Uani 1 1 d . . .

loop_
_atom_site_aniso_label
_atom_site_aniso_U_11
_atom_site_aniso_U_22
_atom_site_aniso_U_33
_atom_site_aniso_U_23
_atom_site_aniso_U_13
_atom_site_aniso_U_12
C1 0.0613(8) 0.0481(8) 0.0491(7) -0.0131(6) -0.0186(6) -0.0080(6)
C2 0.0757(10) 0.0673(11) 0.0610(9) -0.0271(8) -0.0187(8) -0.0072(8)
C3 0.0815(11) 0.0955(14) 0.0564(9) -0.0295(9) -0.0101(8) -0.0085(10)
C4 0.0769(11) 0.1040(15) 0.0526(9) -0.0115(9) -0.0035(8) -0.0252(10)
C5 0.0812(10) 0.0715(11) 0.0566(9) -0.0030(8) -0.0143(8) -0.0314(9)
C6 0.0670(8) 0.0487(8) 0.0482(7) -0.0061(6) -0.0173(6) -0.0153(7)
C7 0.0728(9) 0.0391(8) 0.0542(8) -0.0099(6) -0.0192(7) -0.0171(7)
C8 0.0620(8) 0.0334(7) 0.0493(7) -0.0111(5) -0.0197(6) -0.0087(6)
C9 0.0549(7) 0.0448(8) 0.0501(7) -0.0133(6) -0.0213(6) -0.0102(6)
C10 0.0735(10) 0.0509(9) 0.0604(8) -0.0172(7) -0.0201(7) -0.0069(7)
C11 0.0704(10) 0.0762(12) 0.0732(10) -0.0374(9) -0.0217(8) 0.0045(8)
C12 0.0589(9) 0.1067(16) 0.0643(10) -0.0323(10) -0.0126(8) -0.0124(10)
C13 0.0729(10) 0.0914(14) 0.0597(9) -0.0059(9) -0.0154(8) -0.0343(10)
C14 0.0672(9) 0.0533(9) 0.0605(8) -0.0095(7) -0.0217(7) -0.0179(7)
C15 0.0867(11) 0.0533(10) 0.0962(12) -0.0348(9) -0.0590(10) 0.0113(8)
C16 0.1384(17) 0.0597(12) 0.0924(13) -0.0170(10) -0.0643(13) 0.0127(11)
C17 0.224(3) 0.0651(15) 0.128(2) -0.0129(13) -0.109(2) 0.0193(18)
C18 0.221(4) 0.0698(18) 0.201(3) -0.064(2) -0.158(3) 0.064(2)
C19 0.128(2) 0.103(2) 0.217(3) -0.103(2) -0.113(2) 0.0587(17)
C20 0.0824(12) 0.0836(14) 0.1490(18) -0.0656(13) -0.0628(12) 0.0186(10)
C21 0.0599(8) 0.0413(8) 0.0566(8) -0.0166(6) -0.0234(6) -0.0072(6)
C22 0.0821(10) 0.0485(9) 0.0914(11) -0.0130(8) -0.0460(9) -0.0177(8)
C23 0.1179(15) 0.0524(10) 0.1175(15) -0.0277(10) -0.0602(13) -0.0175(10)
C24 0.1092(15) 0.0520(11) 0.185(2) -0.0470(13) -0.0907(16) 0.0137(10)
C25 0.0840(10) 0.0443(9) 0.0997(12) -0.0198(8) -0.0555(9) -0.0026(7)
N1 0.0574(6) 0.0388(6) 0.0534(6) -0.0156(5) -0.0170(5) -0.0100(5)
N2 0.0650(7) 0.0503(8) 0.0844(9) -0.0252(6) -0.0375(6) -0.0003(6)
N3 0.0650(7) 0.0363(7) 0.0759(8) -0.0164(5) -0.0365(6) -0.0056(5)
O1 0.1447(12) 0.0408(7) 0.1813(15) -0.0315(8) -0.1057(12) 0.0022(7)

loop_
_atom_type_symbol
_atom_type_description
_atom_type_scat_dispersion_real
_atom_type_scat_dispersion_imag
_atom_type_scat_source
C C 0.0033 0.0016 'International Tables Vol C Tables 4.2.6.8 and 6.1.1.4'
H H 0.0000 0.0000 'International Tables Vol C Tables 4.2.6.8 and 6.1.1.4'
N N 0.0061 0.0033 'International Tables Vol C Tables 4.2.6.8 and 6.1.1.4'
O O 0.0106 0.0060 'International Tables Vol C Tables 4.2.6.8 and 6.1.1.4'

loop_
_geom_angle_atom_site_label_1
_geom_angle_atom_site_label_2
_geom_angle_atom_site_label_3
_geom_angle
_geom_angle_site_symmetry_1
_geom_angle_site_symmetry_3
_geom_angle_publ_flag
C2 C1 N1 130.63(14) . . ?
C2 C1 C6 121.84(14) . . ?
N1 C1 C6 107.53(12) . . ?
C3 C2 C1 117.40(16) . . ?
C3 C2 H2 121.3 . . ?
C1 C2 H2 121.3 . . ?
C2 C3 C4 121.71(16) . . ?
C2 C3 H3 119.1 . . ?
C4 C3 H3 119.1 . . ?
C5 C4 C3 121.14(16) . . ?
C5 C4 H4 119.4 . . ?
C3 C4 H4 119.4 . . ?
C4 C5 C6 118.76(16) . . ?
C4 C5 H5 120.6 . . ?
C6 C5 H5 120.6 . . ?
C5 C6 C1 119.07(14) . . ?
C5 C6 C7 133.92(14) . . ?
C1 C6 C7 106.98(12) . . ?
C8 C7 C6 108.63(12) . . ?
C8 C7 H7 125.7 . . ?
C6 C7 H7 125.7 . . ?
C7 C8 N1 108.69(12) . . ?
C7 C8 C9 127.67(12) . . ?
N1 C8 C9 123.44(11) . . ?
C10 C9 C14 118.19(13) . . ?
C10 C9 C8 119.05(12) . . ?
C14 C9 C8 122.58(12) . . ?
C11 C10 C9 121.15(15) . . ?
C11 C10 H10 119.4 . . ?
C9 C10 H10 119.4 . . ?
C12 C11 C10 120.20(16) . . ?
C12 C11 H11 119.9 . . ?
C10 C11 H11 119.9 . . ?
C11 C12 C13 119.95(15) . . ?
C11 C12 H12 120.0 . . ?
C13 C12 H12 120.0 . . ?
C12 C13 C14 120.16(16) . . ?
C12 C13 H13 119.9 . . ?
C14 C13 H13 119.9 . . ?
C13 C14 C9 120.34(15) . . ?
C13 C14 H14 119.8 . . ?
C9 C14 H14 119.8 . . ?
C16 C15 C20 118.88(18) . . ?
C16 C15 N2 123.51(17) . . ?
C20 C15 N2 117.42(18) . . ?
C15 C16 C17 120.0(2) . . ?
C15 C16 H16 120.0 . . ?
C17 C16 H16 120.0 . . ?
C18 C17 C16 120.2(3) . . ?
C18 C17 H17 119.9 . . ?
C16 C17 H17 119.9 . . ?
C19 C18 C17 119.4(2) . . ?
C19 C18 H18 120.3 . . ?
C17 C18 H18 120.3 . . ?
C18 C19 C20 121.9(3) . . ?
C18 C19 H19 119.0 . . ?
C20 C19 H19 119.0 . . ?
C19 C20 C15 119.6(3) . . ?
C19 C20 H20 120.2 . . ?
C15 C20 H20 120.2 . . ?
N2 C21 N3 120.52(12) . . ?
N2 C21 N1 125.77(12) . . ?
N3 C21 N1 113.66(11) . . ?
N3 C22 C23 109.36(13) . . ?
N3 C22 H22A 109.8 . . ?
C23 C22 H22A 109.8 . . ?
N3 C22 H22B 109.8 . . ?
C23 C22 H22B 109.8 . . ?
H22A C22 H22B 108.3 . . ?
O1 C23 C22 110.96(15) . . ?
O1 C23 H23A 109.4 . . ?
C22 C23 H23A 109.4 . . ?
O1 C23 H23B 109.4 . . ?
C22 C23 H23B 109.4 . . ?
H23A C23 H23B 108.0 . . ?
O1 C24 C25 112.49(16) . . ?
O1 C24 H24A 109.1 . . ?
C25 C24 H24A 109.1 . . ?
O1 C24 H24B 109.1 . . ?
C25 C24 H24B 109.1 . . ?
H24A C24 H24B 107.8 . . ?
N3 C25 C24 109.77(14) . . ?
N3 C25 H25A 109.7 . . ?
C24 C25 H25A 109.7 . . ?
N3 C25 H25B 109.7 . . ?
C24 C25 H25B 109.7 . . ?
H25A C25 H25B 108.2 . . ?
C1 N1 C8 108.16(11) . . ?
C1 N1 C21 123.90(11) . . ?
C8 N1 C21 125.33(11) . . ?
C21 N2 C15 123.43(13) . . ?
C21 N3 C22 117.84(11) . . ?
C21 N3 C25 121.86(11) . . ?
C22 N3 C25 112.34(11) . . ?
C24 O1 C23 109.47(14) . . ?

loop_
_geom_bond_atom_site_label_1
_geom_bond_atom_site_label_2
_geom_bond_distance
_geom_bond_site_symmetry_2
_geom_bond_publ_flag
C1 C2 1.391(2) . ?
C1 N1 1.3932(17) . ?
C1 C6 1.405(2) . ?
C2 C3 1.374(2) . ?
C2 H2 0.9300 . ?
C3 C4 1.390(3) . ?
C3 H3 0.9300 . ?
C4 C5 1.372(2) . ?
C4 H4 0.9300 . ?
C5 C6 1.402(2) . ?
C5 H5 0.9300 . ?
C6 C7 1.4209(19) . ?
C7 C8 1.3536(19) . ?
C7 H7 0.9300 . ?
C8 N1 1.4032(16) . ?
C8 C9 1.4686(18) . ?
C9 C10 1.3881(19) . ?
C9 C14 1.3891(19) . ?
C10 C11 1.372(2) . ?
C10 H10 0.9300 . ?
C11 C12 1.364(3) . ?
C11 H11 0.9300 . ?
C12 C13 1.379(2) . ?
C12 H12 0.9300 . ?
C13 C14 1.382(2) . ?
C13 H13 0.9300 . ?
C14 H14 0.9300 . ?
C15 C16 1.378(3) . ?
C15 C20 1.394(2) . ?
C15 N2 1.405(2) . ?
C16 C17 1.397(3) . ?
C16 H16 0.9300 . ?
C17 C18 1.375(4) . ?
C17 H17 0.9300 . ?
C18 C19 1.347(4) . ?
C18 H18 0.9300 . ?
C19 C20 1.376(3) . ?
C19 H19 0.9300 . ?
C20 H20 0.9300 . ?
C21 N2 1.2701(17) . ?
C21 N3 1.3706(17) . ?
C21 N1 1.4288(16) . ?
C22 N3 1.4568(17) . ?
C22 C23 1.492(2) . ?
C22 H22A 0.9700 . ?
C22 H22B 0.9700 . ?
C23 O1 1.420(2) . ?
C23 H23A 0.9700 . ?
C23 H23B 0.9700 . ?
C24 O1 1.419(2) . ?
C24 C25 1.491(2) . ?
C24 H24A 0.9700 . ?
C24 H24B 0.9700 . ?
C25 N3 1.4631(19) . ?
C25 H25A 0.9700 . ?
C25 H25B 0.9700 . ?

loop_
_geom_hbond_atom_site_label_D
_geom_hbond_atom_site_label_H
_geom_hbond_atom_site_label_A
_geom_hbond_distance_DH
_geom_hbond_distance_HA
_geom_hbond_distance_DA
_geom_hbond_angle_DHA
_geom_hbond_site_symmetry_A
C7 H7 O1 0.93 2.45 3.3359(18) 158.3 1_565

loop_
_geom_torsion_atom_site_label_1
_geom_torsion_atom_site_label_2
_geom_torsion_atom_site_label_3
_geom_torsion_atom_site_label_4
_geom_torsion
_geom_torsion_site_symmetry_1
_geom_torsion_site_symmetry_2
_geom_torsion_site_symmetry_3
_geom_torsion_site_symmetry_4
_geom_torsion_publ_flag
N1 C1 C2 C3 -177.84(15) . . . . ?
C6 C1 C2 C3 2.6(2) . . . . ?
C1 C2 C3 C4 -0.5(3) . . . . ?
C2 C3 C4 C5 -1.4(3) . . . . ?
C3 C4 C5 C6 1.2(3) . . . . ?
C4 C5 C6 C1 0.8(2) . . . . ?
C4 C5 C6 C7 178.53(16) . . . . ?
C2 C1 C6 C5 -2.8(2) . . . . ?
N1 C1 C6 C5 177.54(12) . . . . ?
C2 C1 C6 C7 178.91(13) . . . . ?
N1 C1 C6 C7 -0.72(15) . . . . ?
C5 C6 C7 C8 -177.82(16) . . . . ?
C1 C6 C7 C8 0.07(16) . . . . ?
C6 C7 C8 N1 0.60(15) . . . . ?
C6 C7 C8 C9 175.59(12) . . . . ?
C7 C8 C9 C10 40.3(2) . . . . ?
N1 C8 C9 C10 -145.43(13) . . . . ?
C7 C8 C9 C14 -134.81(15) . . . . ?
N1 C8 C9 C14 39.50(19) . . . . ?
C14 C9 C10 C11 0.9(2) . . . . ?
C8 C9 C10 C11 -174.38(13) . . . . ?
C9 C10 C11 C12 -0.6(2) . . . . ?
C10 C11 C12 C13 -0.3(2) . . . . ?
C11 C12 C13 C14 0.8(2) . . . . ?
C12 C13 C14 C9 -0.4(2) . . . . ?
C10 C9 C14 C13 -0.4(2) . . . . ?
C8 C9 C14 C13 174.70(13) . . . . ?
C20 C15 C16 C17 0.7(3) . . . . ?
N2 C15 C16 C17 175.66(17) . . . . ?
C15 C16 C17 C18 -0.2(4) . . . . ?
C16 C17 C18 C19 -0.2(4) . . . . ?
C17 C18 C19 C20 0.0(4) . . . . ?
C18 C19 C20 C15 0.5(4) . . . . ?
C16 C15 C20 C19 -0.9(3) . . . . ?
N2 C15 C20 C19 -176.13(17) . . . . ?
N3 C22 C23 O1 58.6(2) . . . . ?
O1 C24 C25 N3 -54.5(2) . . . . ?
C2 C1 N1 C8 -178.49(15) . . . . ?
C6 C1 N1 C8 1.09(15) . . . . ?
C2 C1 N1 C21 -16.0(2) . . . . ?
C6 C1 N1 C21 163.59(12) . . . . ?
C7 C8 N1 C1 -1.06(15) . . . . ?
C9 C8 N1 C1 -176.30(12) . . . . ?
C7 C8 N1 C21 -163.25(12) . . . . ?
C9 C8 N1 C21 21.51(19) . . . . ?
N2 C21 N1 C1 -116.92(16) . . . . ?
N3 C21 N1 C1 60.75(17) . . . . ?
N2 C21 N1 C8 42.6(2) . . . . ?
N3 C21 N1 C8 -139.74(13) . . . . ?
N3 C21 N2 C15 -165.07(14) . . . . ?
N1 C21 N2 C15 12.5(2) . . . . ?
C16 C15 N2 C21 46.1(2) . . . . ?
C20 C15 N2 C21 -138.91(16) . . . . ?
N2 C21 N3 C22 4.3(2) . . . . ?
N1 C21 N3 C22 -173.53(12) . . . . ?
N2 C21 N3 C25 -142.28(15) . . . . ?
N1 C21 N3 C25 39.91(19) . . . . ?
C23 C22 N3 C21 156.17(14) . . . . ?
C23 C22 N3 C25 -54.23(19) . . . . ?
C24 C25 N3 C21 -159.74(16) . . . . ?
C24 C25 N3 C22 52.1(2) . . . . ?
C25 C24 O1 C23 59.4(3) . . . . ?
C22 C23 O1 C24 -61.1(2) . . . . ?

loop_
_cod_related_entry_id
_cod_related_entry_database
_cod_related_entry_code
1 ChemSpider 30659033
